data_7022223
loop_
_publ_author_name
'Femoni, Cristina'
'Muzzioli, Sara'
'Palazzi, Antonio'
'Stagni, Stefano'
'Zacchini, Stefano'
'Monti, Filippo'
'Accorsi, Gianluca'
'Bolognesi, Margherita'
'Armaroli, Nicola'
'Massi, Massimiliano'
'Valenti, Giovanni'
'Marcaccio, Massimo'

_publ_section_title
;
 New tetrazole-based Cu(I) homo- and heteroleptic complexes with various
 P^P ligands: synthesis, characterization, redox and photophysical
 properties.
;
_journal_issue 4
_journal_name_full 'Dalton transactions (Cambridge, England : 2003)'
_journal_page_first 997
_journal_page_last 1010
_journal_paper_doi 10.1039/c2dt32056h
_journal_volume 42
_journal_year 2013
_chemical_formula_sum 'C50 H51 B Cu F4 N5 O2 P2'
_chemical_formula_weight 966.25
_chemical_name_systematic
;
?
;
_space_group_IT_number 4
_symmetry_cell_setting monoclinic
_symmetry_space_group_name_Hall 'P 2yb'
_symmetry_space_group_name_H-M 'P 1 21 1'
_atom_sites_solution_hydrogens geom
_atom_sites_solution_primary direct
_atom_sites_solution_secondary difmap
_audit_creation_method SHELXL-97
_cell_angle_alpha 90.00
_cell_angle_beta 94.9510(10)
_cell_angle_gamma 90.00
_cell_formula_units_Z 2
_cell_length_a 9.8303(7)
_cell_length_b 21.6994(15)
_cell_length_c 11.6696(8)
_cell_measurement_reflns_used 7367
_cell_measurement_temperature 296(2)
_cell_measurement_theta_max 23.935
_cell_measurement_theta_min 2.2815
_cell_volume 2480.0(3)
_computing_cell_refinement 'APEX2 (Bruker AXS, 2006)'
_computing_data_collection 'APEX2 (Bruker AXS, 2006)'
_computing_data_reduction 'SAINT (Bruker AXS, 2004)'
_computing_molecular_graphics 'ORTEPIII (johnson, 1996)'
_computing_publication_material 'XCIF (Bruker AXS, 2001)'
_computing_structure_refinement 'SHELXL-97 (Sheldrick, 1997)'
_computing_structure_solution 'SHELXS-97 (Sheldrick, 1990)'
_diffrn_ambient_temperature 296(2)
_diffrn_measured_fraction_theta_full 1.000
_diffrn_measured_fraction_theta_max 1.000
_diffrn_measurement_device_type 'CCD area detector'
_diffrn_measurement_method 'phi and omega scans'
_diffrn_radiation_monochromator graphite
_diffrn_radiation_source 'fine-focus sealed tube'
_diffrn_radiation_type MoK\a
_diffrn_radiation_wavelength 0.71073
_diffrn_reflns_av_R_equivalents 0.0531
_diffrn_reflns_av_sigmaI/netI 0.0852
_diffrn_reflns_limit_h_max 12
_diffrn_reflns_limit_h_min -12
_diffrn_reflns_limit_k_max 27
_diffrn_reflns_limit_k_min -27
_diffrn_reflns_limit_l_max 14
_diffrn_reflns_limit_l_min -14
_diffrn_reflns_number 27802
_diffrn_reflns_theta_full 27.00
_diffrn_reflns_theta_max 27.00
_diffrn_reflns_theta_min 1.75
_exptl_absorpt_coefficient_mu 0.563
_exptl_absorpt_correction_T_max 0.9407
_exptl_absorpt_correction_T_min 0.9054
_exptl_absorpt_correction_type empirical
_exptl_absorpt_process_details
;
Data were corrected for Lorentz polarization and absorption
effects (empirical absorption correction SADABS).
R(int) = 0.0909 (selected reflections only, before parameter refinement)
R(int) = 0.0413 (selected reflections only, after parameter refinement)
;
_exptl_crystal_colour colourless
_exptl_crystal_density_diffrn 1.294
_exptl_crystal_density_method 'not measured'
_exptl_crystal_description plate
_exptl_crystal_F_000 1004
_exptl_crystal_size_max 0.18
_exptl_crystal_size_mid 0.15
_exptl_crystal_size_min 0.11
_refine_diff_density_max 0.620
_refine_diff_density_min -0.524
_refine_diff_density_rms 0.069
_refine_ls_abs_structure_details 'Flack H D (1983), Acta Cryst. A39, 876-881'
_refine_ls_abs_structure_Flack 0.01(2)
_refine_ls_extinction_method none
_refine_ls_goodness_of_fit_ref 0.989
_refine_ls_hydrogen_treatment constr
_refine_ls_matrix_type full
_refine_ls_number_parameters 553
_refine_ls_number_reflns 10836
_refine_ls_number_restraints 388
_refine_ls_restrained_S_all 1.045
_refine_ls_R_factor_all 0.1288
_refine_ls_R_factor_gt 0.0646
_refine_ls_shift/su_max 0.000
_refine_ls_shift/su_mean 0.000
_refine_ls_structure_factor_coef Fsqd
_refine_ls_weighting_details 'calc w=1/[\s^2^(Fo^2^)+(0.1203P)^2^+0.0000P] where P=(Fo^2^+2Fc^2^)/3'
_refine_ls_weighting_scheme calc
_refine_ls_wR_factor_gt 0.1672
_refine_ls_wR_factor_ref 0.2087
_reflns_number_gt 6141
_reflns_number_total 10836
_reflns_threshold_expression >2sigma(I)
_cod_data_source_file c2dt32056h.txt
_cod_data_source_block p21
_cod_depositor_comments
;
The following automatic conversions were performed:

'_symmetry_cell_setting' value 'Monoclinic' changed to 'monoclinic'
according to /home/saulius/struct/CIF-dictionaries/cif_core.dic
dictionary named 'cif_core.dic' version 2.4.2 from 2011-04-26.

Automatic conversion script
Id: cif_fix_values 1891 2012-01-12 08:04:46Z andrius 
;
_cod_original_sg_symbol_H-M P2(1)
_cod_database_code 7022223

loop_
_symmetry_equiv_pos_as_xyz
'x, y, z'
'-x, y+1/2, -z'

loop_
_atom_site_label
_atom_site_type_symbol
_atom_site_fract_x
_atom_site_fract_y
_atom_site_fract_z
_atom_site_U_iso_or_equiv
_atom_site_adp_type
_atom_site_occupancy
_atom_site_symmetry_multiplicity
_atom_site_calc_flag
_atom_site_refinement_flags
_atom_site_disorder_assembly
_atom_site_disorder_group
Cu1 Cu 0.00322(7) 0.38127(5) 1.00151(6) 0.0534(2) Uani 1 1 d . . .
N1 N -0.1242(5) 0.3435(3) 0.8664(4) 0.0546(13) Uani 1 1 d . . .
N2 N -0.1521(6) 0.2898(3) 0.8194(5) 0.0589(14) Uani 1 1 d . . .
N3 N -0.2583(5) 0.3004(2) 0.7447(5) 0.0547(13) Uani 1 1 d . . .
N4 N -0.3019(5) 0.3583(3) 0.7410(5) 0.0595(14) Uani 1 1 d . . .
N5 N -0.1230(5) 0.4581(3) 0.9515(5) 0.0586(13) Uani 1 1 d . . .
P1 P 0.21803(16) 0.40097(7) 0.95585(14) 0.0508(4) Uani 1 1 d . . .
P2 P -0.00803(16) 0.33628(8) 1.17282(14) 0.0519(4) Uani 1 1 d . . .
O1 O 0.2036(4) 0.4274(2) 1.2091(4) 0.0605(12) Uani 1 1 d . . .
C6 C -0.1077(8) 0.5155(3) 0.9911(7) 0.0695(18) Uani 1 1 d U . .
H6 H -0.0491 0.5227 1.0566 0.083 Uiso 1 1 calc R . .
C5 C -0.1756(9) 0.5641(4) 0.9383(8) 0.085(2) Uani 1 1 d U . .
H5 H -0.1605 0.6038 0.9665 0.102 Uiso 1 1 calc R . .
C4 C -0.2671(10) 0.5543(4) 0.8429(8) 0.089(2) Uani 1 1 d U . .
H4 H -0.3148 0.5869 0.8067 0.106 Uiso 1 1 calc R . .
C3 C -0.2850(8) 0.4948(3) 0.8032(7) 0.0708(18) Uani 1 1 d U . .
H3 H -0.3472 0.4862 0.7406 0.085 Uiso 1 1 calc R . .
C2 C -0.2100(6) 0.4485(3) 0.8574(5) 0.0538(14) Uani 1 1 d U . .
C1 C -0.2149(5) 0.3846(3) 0.8199(5) 0.0501(13) Uani 1 1 d U . .
C7 C -0.3227(7) 0.2506(4) 0.6661(6) 0.0653(18) Uani 1 1 d U . .
C8 C -0.2695(9) 0.2579(5) 0.5574(7) 0.088(2) Uani 1 1 d U . .
H8A H -0.2977 0.2970 0.5249 0.132 Uiso 1 1 calc R . .
H8B H -0.3034 0.2254 0.5068 0.132 Uiso 1 1 calc R . .
H8C H -0.1716 0.2561 0.5670 0.132 Uiso 1 1 calc R . .
C9 C -0.4774(8) 0.2603(5) 0.6600(8) 0.097(3) Uani 1 1 d U . .
H9A H -0.5085 0.2549 0.7351 0.146 Uiso 1 1 calc R . .
H9B H -0.5217 0.2309 0.6079 0.146 Uiso 1 1 calc R . .
H9C H -0.4990 0.3013 0.6331 0.146 Uiso 1 1 calc R . .
C10 C -0.2763(11) 0.1882(4) 0.7216(8) 0.102(3) Uani 1 1 d U . .
H10A H -0.3133 0.1840 0.7947 0.153 Uiso 1 1 calc R . .
H10B H -0.1784 0.1870 0.7323 0.153 Uiso 1 1 calc R . .
H10C H -0.3086 0.1550 0.6721 0.153 Uiso 1 1 calc R . .
C11 C 0.3082(6) 0.4615(3) 1.0419(6) 0.0545(15) Uani 1 1 d U . .
C12 C 0.3901(8) 0.5047(4) 0.9939(8) 0.0755(19) Uani 1 1 d U . .
H12 H 0.3974 0.5040 0.9149 0.091 Uiso 1 1 calc R . .
C13 C 0.4609(9) 0.5486(4) 1.0595(9) 0.087(2) Uani 1 1 d U . .
H13 H 0.5208 0.5747 1.0256 0.105 Uiso 1 1 calc R . .
C14 C 0.4442(9) 0.5543(4) 1.1746(9) 0.088(2) Uani 1 1 d U . .
H14 H 0.4894 0.5852 1.2179 0.106 Uiso 1 1 calc R . .
C15 C 0.3578(8) 0.5127(4) 1.2268(8) 0.080(2) Uani 1 1 d U . .
H15 H 0.3457 0.5154 1.3048 0.097 Uiso 1 1 calc R . .
C16 C 0.2907(6) 0.4672(3) 1.1573(7) 0.0639(17) Uani 1 1 d U . .
C17 C 0.2546(6) 0.3712(4) 1.2460(5) 0.0605(16) Uani 1 1 d U . .
C18 C 0.3904(8) 0.3632(4) 1.2876(7) 0.084(2) Uani 1 1 d U . .
H18 H 0.4503 0.3964 1.2917 0.101 Uiso 1 1 calc R . .
C19 C 0.4351(9) 0.3058(5) 1.3224(8) 0.101(3) Uani 1 1 d U . .
H19 H 0.5259 0.3001 1.3499 0.121 Uiso 1 1 calc R . .
C20 C 0.3451(10) 0.2558(5) 1.3169(8) 0.097(2) Uani 1 1 d U . .
H20 H 0.3760 0.2168 1.3399 0.116 Uiso 1 1 calc R . .
C21 C 0.2101(8) 0.2644(4) 1.2772(6) 0.0746(19) Uani 1 1 d U . .
H21 H 0.1499 0.2313 1.2760 0.089 Uiso 1 1 calc R . .
C22 C 0.1628(6) 0.3220(3) 1.2389(5) 0.0547(15) Uani 1 1 d U . .
C23 C 0.2329(7) 0.4264(3) 0.8107(6) 0.0652(17) Uani 1 1 d U . .
C24 C 0.1413(9) 0.4715(4) 0.7636(7) 0.084(2) Uani 1 1 d U . .
H24 H 0.0755 0.4877 0.8078 0.101 Uiso 1 1 calc R . .
C25 C 0.1486(10) 0.4916(5) 0.6538(9) 0.100(3) Uani 1 1 d U . .
H25 H 0.0889 0.5221 0.6244 0.120 Uiso 1 1 calc R . .
C26 C 0.2403(13) 0.4682(6) 0.5871(9) 0.115(3) Uani 1 1 d U . .
H26 H 0.2397 0.4802 0.5105 0.138 Uiso 1 1 calc R . .
C27 C 0.3372(12) 0.4257(5) 0.6335(8) 0.113(3) Uani 1 1 d U . .
H27 H 0.4073 0.4129 0.5904 0.135 Uiso 1 1 calc R . .
C28 C 0.3291(10) 0.4033(5) 0.7402(7) 0.095(2) Uani 1 1 d U . .
H28 H 0.3881 0.3720 0.7673 0.114 Uiso 1 1 calc R . .
C29 C 0.3358(7) 0.3356(3) 0.9747(6) 0.0617(16) Uani 1 1 d U . .
C30 C 0.2873(9) 0.2784(4) 0.9540(8) 0.084(2) Uani 1 1 d U . .
H30 H 0.1944 0.2737 0.9336 0.101 Uiso 1 1 calc R . .
C31 C 0.3681(12) 0.2262(4) 0.9616(10) 0.105(3) Uani 1 1 d U . .
H31 H 0.3323 0.1874 0.9433 0.125 Uiso 1 1 calc R . .
C32 C 0.5007(12) 0.2341(5) 0.9965(9) 0.109(3) Uani 1 1 d U . .
H32 H 0.5559 0.1994 1.0080 0.130 Uiso 1 1 calc R . .
C33 C 0.5568(11) 0.2900(5) 1.0157(9) 0.103(3) Uani 1 1 d U . .
H33 H 0.6495 0.2942 1.0377 0.124 Uiso 1 1 calc R . .
C34 C 0.4722(8) 0.3421(4) 1.0017(7) 0.084(2) Uani 1 1 d U . .
H34 H 0.5099 0.3813 1.0110 0.100 Uiso 1 1 calc R . .
C35 C -0.0881(7) 0.2608(3) 1.1738(6) 0.0587(15) Uani 1 1 d U . .
C36 C -0.0806(8) 0.2232(3) 1.0785(7) 0.0704(18) Uani 1 1 d U . .
H36 H -0.0363 0.2374 1.0163 0.085 Uiso 1 1 calc R . .
C37 C -0.1391(10) 0.1637(4) 1.0744(8) 0.086(2) Uani 1 1 d U . .
H37 H -0.1331 0.1381 1.0112 0.103 Uiso 1 1 calc R . .
C38 C -0.2064(10) 0.1449(4) 1.1689(8) 0.093(2) Uani 1 1 d U . .
H38 H -0.2446 0.1057 1.1692 0.111 Uiso 1 1 calc R . .
C39 C -0.2169(11) 0.1819(4) 1.2584(8) 0.092(2) Uani 1 1 d U . .
H39 H -0.2651 0.1691 1.3193 0.111 Uiso 1 1 calc R . .
C40 C -0.1570(9) 0.2387(4) 1.2611(7) 0.081(2) Uani 1 1 d U . .
H40 H -0.1638 0.2634 1.3255 0.097 Uiso 1 1 calc R . .
C41 C -0.0923(6) 0.3800(4) 1.2818(6) 0.0605(14) Uani 1 1 d U . .
C42 C -0.2064(7) 0.4141(4) 1.2475(8) 0.0741(19) Uani 1 1 d U . .
H42 H -0.2384 0.4153 1.1702 0.089 Uiso 1 1 calc R . .
C43 C -0.2732(9) 0.4461(4) 1.3266(10) 0.096(2) Uani 1 1 d U . .
H43 H -0.3499 0.4694 1.3026 0.115 Uiso 1 1 calc R . .
C44 C -0.2271(10) 0.4442(4) 1.4433(10) 0.099(2) Uani 1 1 d U . .
H44 H -0.2732 0.4659 1.4967 0.119 Uiso 1 1 calc R . .
C45 C -0.1139(10) 0.4102(4) 1.4789(8) 0.094(2) Uani 1 1 d U . .
H45 H -0.0830 0.4084 1.5565 0.113 Uiso 1 1 calc R . .
C46 C -0.0445(8) 0.3776(4) 1.3962(6) 0.0737(17) Uani 1 1 d U . .
H46 H 0.0331 0.3548 1.4191 0.088 Uiso 1 1 calc R . .
O2 O 0.0751(12) 0.1634(5) 0.6558(10) 0.171(4) Uiso 1 1 d D . .
C201 C 0.142(2) 0.1995(7) 0.5756(15) 0.207(7) Uiso 1 1 d DU . .
H20C H 0.0918 0.1979 0.5004 0.248 Uiso 1 1 calc R . .
H20D H 0.2336 0.1840 0.5689 0.248 Uiso 1 1 calc R . .
C202 C 0.1475(17) 0.2647(7) 0.6204(13) 0.168(6) Uiso 1 1 d DU . .
H20E H 0.1959 0.2902 0.5703 0.251 Uiso 1 1 calc R . .
H20F H 0.1938 0.2654 0.6963 0.251 Uiso 1 1 calc R . .
H20G H 0.0563 0.2801 0.6232 0.251 Uiso 1 1 calc R . .
C203 C 0.058(2) 0.1048(7) 0.6034(15) 0.216(8) Uiso 1 1 d DU . .
H20A H 0.1464 0.0875 0.5917 0.259 Uiso 1 1 calc R . .
H20B H 0.0071 0.1092 0.5288 0.259 Uiso 1 1 calc R . .
C204 C -0.0179(18) 0.0618(8) 0.6772(16) 0.196(7) Uiso 1 1 d DU . .
H20H H -0.0282 0.0223 0.6402 0.294 Uiso 1 1 calc R . .
H20I H -0.1064 0.0786 0.6876 0.294 Uiso 1 1 calc R . .
H20J H 0.0327 0.0570 0.7508 0.294 Uiso 1 1 calc R . .
B1 B 0.4914(9) 0.0874(4) 0.4527(7) 0.154(5) Uiso 1 1 d DU . .
F1 F 0.4554(11) 0.0290(4) 0.4521(12) 0.149(5) Uiso 0.581(10) 1 d PDU A 1
F2 F 0.6268(9) 0.0913(5) 0.4916(9) 0.133(4) Uiso 0.581(10) 1 d PDU A 1
F3 F 0.4732(15) 0.1132(8) 0.3518(10) 0.248(8) Uiso 0.581(10) 1 d PDU A 1
F4 F 0.4264(14) 0.1186(6) 0.5316(12) 0.214(7) Uiso 0.581(10) 1 d PDU A 1
F1' F 0.3563(11) 0.0996(8) 0.4294(16) 0.198(8) Uiso 0.419(10) 1 d PDU A 2
F2' F 0.555(2) 0.1366(6) 0.4904(14) 0.230(9) Uiso 0.419(10) 1 d PDU A 2
F3' F 0.5046(14) 0.0396(5) 0.5214(11) 0.119(5) Uiso 0.419(10) 1 d PDU A 2
F4' F 0.5334(16) 0.0718(8) 0.3486(9) 0.148(6) Uiso 0.419(10) 1 d PDU A 2

loop_
_atom_site_aniso_label
_atom_site_aniso_U_11
_atom_site_aniso_U_22
_atom_site_aniso_U_33
_atom_site_aniso_U_23
_atom_site_aniso_U_13
_atom_site_aniso_U_12
Cu1 0.0434(3) 0.0581(4) 0.0568(4) 0.0024(4) -0.0072(3) -0.0018(3)
N1 0.049(3) 0.054(3) 0.059(3) -0.006(3) -0.005(2) -0.001(2)
N2 0.061(3) 0.059(3) 0.055(3) 0.000(3) -0.011(3) 0.005(3)
N3 0.054(3) 0.052(3) 0.058(3) -0.010(3) 0.002(2) -0.002(2)
N4 0.053(3) 0.066(4) 0.059(3) 0.009(2) -0.003(3) 0.005(3)
N5 0.053(3) 0.056(3) 0.066(3) -0.007(3) 0.003(3) 0.000(3)
P1 0.0462(8) 0.0466(9) 0.0588(9) 0.0008(7) -0.0003(7) -0.0012(6)
P2 0.0436(9) 0.0557(10) 0.0557(9) 0.0017(8) 0.0007(7) 0.0007(7)
O1 0.047(2) 0.065(3) 0.069(3) -0.005(2) 0.001(2) -0.004(2)
C6 0.067(4) 0.055(4) 0.085(5) -0.016(3) -0.004(4) -0.002(3)
C5 0.089(5) 0.053(4) 0.111(5) -0.010(4) 0.001(4) 0.007(4)
C4 0.095(5) 0.062(4) 0.106(5) 0.014(4) -0.007(4) 0.011(4)
C3 0.077(4) 0.062(4) 0.071(4) 0.007(3) -0.008(3) 0.009(3)
C2 0.043(3) 0.058(3) 0.059(3) 0.002(3) -0.005(3) 0.003(3)
C1 0.042(3) 0.057(3) 0.050(3) -0.004(3) -0.004(2) -0.003(3)
C7 0.057(4) 0.083(5) 0.054(4) -0.013(3) -0.003(3) -0.017(3)
C8 0.090(6) 0.103(6) 0.070(5) -0.017(4) 0.004(4) -0.018(5)
C9 0.062(5) 0.125(7) 0.103(6) -0.046(6) -0.002(4) -0.015(5)
C10 0.124(8) 0.082(6) 0.096(6) -0.014(5) -0.019(6) -0.026(5)
C11 0.041(3) 0.049(3) 0.073(4) -0.005(3) -0.002(3) -0.001(3)
C12 0.061(4) 0.062(4) 0.104(5) -0.001(4) 0.002(4) -0.007(3)
C13 0.073(4) 0.061(4) 0.128(6) -0.007(4) 0.010(4) -0.019(4)
C14 0.074(4) 0.067(4) 0.122(6) -0.019(4) -0.005(4) -0.007(4)
C15 0.066(4) 0.075(4) 0.100(5) -0.027(4) 0.002(4) -0.009(4)
C16 0.039(3) 0.063(4) 0.089(4) -0.016(3) -0.003(3) -0.002(3)
C17 0.044(3) 0.086(5) 0.051(3) 0.004(3) -0.001(2) 0.002(3)
C18 0.059(4) 0.113(6) 0.077(4) 0.012(4) -0.012(3) -0.002(4)
C19 0.066(4) 0.131(6) 0.100(5) 0.035(5) -0.021(4) 0.017(4)
C20 0.083(5) 0.109(6) 0.095(5) 0.030(5) -0.012(4) 0.027(4)
C21 0.066(4) 0.090(5) 0.067(4) 0.014(4) 0.000(3) 0.011(4)
C22 0.046(3) 0.069(4) 0.048(3) 0.007(3) -0.005(3) 0.012(3)
C23 0.063(4) 0.066(4) 0.066(4) 0.010(3) 0.004(3) -0.010(3)
C24 0.078(4) 0.092(5) 0.082(4) 0.021(4) 0.005(4) -0.004(4)
C25 0.092(5) 0.118(6) 0.088(5) 0.044(5) -0.003(4) 0.001(5)
C26 0.127(6) 0.135(6) 0.084(5) 0.040(5) 0.009(5) -0.015(6)
C27 0.134(6) 0.118(6) 0.091(5) 0.016(5) 0.042(5) 0.004(5)
C28 0.114(5) 0.098(5) 0.077(4) 0.017(4) 0.030(4) 0.014(5)
C29 0.063(4) 0.054(3) 0.068(4) 0.005(3) 0.010(3) 0.004(3)
C30 0.085(5) 0.057(4) 0.113(5) -0.001(4) 0.026(4) 0.002(4)
C31 0.115(6) 0.063(4) 0.140(6) 0.013(5) 0.038(5) 0.013(5)
C32 0.119(6) 0.088(5) 0.121(6) 0.027(5) 0.021(5) 0.039(5)
C33 0.091(5) 0.108(6) 0.108(5) -0.003(5) -0.005(5) 0.035(5)
C34 0.069(4) 0.080(5) 0.100(5) -0.010(4) -0.003(4) 0.019(4)
C35 0.060(4) 0.056(4) 0.061(4) 0.004(3) 0.003(3) 0.001(3)
C36 0.072(4) 0.066(4) 0.072(4) 0.000(3) 0.004(3) 0.006(3)
C37 0.103(5) 0.057(4) 0.097(5) -0.004(4) -0.002(4) -0.003(4)
C38 0.116(5) 0.056(4) 0.104(5) 0.012(4) -0.007(5) -0.020(4)
C39 0.117(5) 0.074(5) 0.087(5) -0.001(4) 0.021(4) -0.032(4)
C40 0.095(5) 0.075(4) 0.076(4) -0.003(4) 0.021(4) -0.019(4)
C41 0.047(3) 0.056(3) 0.079(4) -0.012(4) 0.011(3) -0.002(3)
C42 0.049(3) 0.073(4) 0.101(5) -0.008(4) 0.008(3) 0.003(3)
C43 0.061(4) 0.083(5) 0.146(6) -0.013(5) 0.024(5) 0.001(4)
C44 0.086(5) 0.088(5) 0.129(6) -0.032(5) 0.041(5) -0.009(4)
C45 0.103(5) 0.092(5) 0.091(5) -0.025(4) 0.021(4) -0.013(4)
C46 0.072(4) 0.072(4) 0.078(4) -0.010(4) 0.011(3) -0.003(4)

loop_
_atom_type_symbol
_atom_type_description
_atom_type_scat_dispersion_real
_atom_type_scat_dispersion_imag
_atom_type_scat_source
C C 0.0033 0.0016 'International Tables Vol C Tables 4.2.6.8 and 6.1.1.4'
H H 0.0000 0.0000 'International Tables Vol C Tables 4.2.6.8 and 6.1.1.4'
B B 0.0013 0.0007 'International Tables Vol C Tables 4.2.6.8 and 6.1.1.4'
N N 0.0061 0.0033 'International Tables Vol C Tables 4.2.6.8 and 6.1.1.4'
O O 0.0106 0.0060 'International Tables Vol C Tables 4.2.6.8 and 6.1.1.4'
F F 0.0171 0.0103 'International Tables Vol C Tables 4.2.6.8 and 6.1.1.4'
P P 0.1023 0.0942 'International Tables Vol C Tables 4.2.6.8 and 6.1.1.4'
Cu Cu 0.3201 1.2651 'International Tables Vol C Tables 4.2.6.8 and 6.1.1.4'

loop_
_geom_angle_atom_site_label_1
_geom_angle_atom_site_label_2
_geom_angle_atom_site_label_3
_geom_angle
N1 Cu1 N5 78.6(2)
N1 Cu1 P2 115.45(16)
N5 Cu1 P2 120.96(16)
N1 Cu1 P1 113.98(15)
N5 Cu1 P1 108.73(16)
P2 Cu1 P1 114.34(6)
N2 N1 C1 108.3(5)
N2 N1 Cu1 139.0(4)
C1 N1 Cu1 112.2(4)
N1 N2 N3 104.2(5)
N2 N3 N4 115.0(5)
N2 N3 C7 122.5(5)
N4 N3 C7 122.5(6)
N3 N4 C1 101.4(5)
C6 N5 C2 118.0(6)
C6 N5 Cu1 126.3(5)
C2 N5 Cu1 114.6(4)
C23 P1 C29 104.4(3)
C23 P1 C11 102.7(3)
C29 P1 C11 102.6(3)
C23 P1 Cu1 115.6(2)
C29 P1 Cu1 114.7(2)
C11 P1 Cu1 115.0(2)
C22 P2 C35 103.2(3)
C22 P2 C41 104.5(3)
C35 P2 C41 103.9(3)
C22 P2 Cu1 109.8(2)
C35 P2 Cu1 117.0(2)
C41 P2 Cu1 116.9(3)
C17 O1 C16 117.8(5)
N5 C6 C5 122.0(7)
N5 C6 H6 119.0
C5 C6 H6 119.0
C6 C5 C4 120.1(8)
C6 C5 H5 119.9
C4 C5 H5 119.9
C3 C4 C5 118.0(8)
C3 C4 H4 121.0
C5 C4 H4 121.0
C2 C3 C4 118.9(7)
C2 C3 H3 120.5
C4 C3 H3 120.5
N5 C2 C3 122.9(6)
N5 C2 C1 113.2(5)
C3 C2 C1 124.0(6)
N4 C1 N1 111.1(6)
N4 C1 C2 128.4(6)
N1 C1 C2 120.5(5)
C8 C7 N3 107.1(6)
C8 C7 C9 112.5(7)
N3 C7 C9 106.9(6)
C8 C7 C10 110.5(8)
N3 C7 C10 106.1(6)
C9 C7 C10 113.2(8)
C7 C8 H8A 109.5
C7 C8 H8B 109.5
H8A C8 H8B 109.5
C7 C8 H8C 109.5
H8A C8 H8C 109.5
H8B C8 H8C 109.5
C7 C9 H9A 109.5
C7 C9 H9B 109.5
H9A C9 H9B 109.5
C7 C9 H9C 109.5
H9A C9 H9C 109.5
H9B C9 H9C 109.5
C7 C10 H10A 109.5
C7 C10 H10B 109.5
H10A C10 H10B 109.5
C7 C10 H10C 109.5
H10A C10 H10C 109.5
H10B C10 H10C 109.5
C16 C11 C12 117.5(7)
C16 C11 P1 120.2(5)
C12 C11 P1 122.3(6)
C13 C12 C11 121.9(8)
C13 C12 H12 119.1
C11 C12 H12 119.1
C12 C13 C14 120.7(8)
C12 C13 H13 119.6
C14 C13 H13 119.6
C13 C14 C15 119.4(8)
C13 C14 H14 120.3
C15 C14 H14 120.3
C16 C15 C14 118.0(8)
C16 C15 H15 121.0
C14 C15 H15 121.0
C11 C16 O1 120.2(6)
C11 C16 C15 122.3(7)
O1 C16 C15 117.5(7)
O1 C17 C18 122.3(7)
O1 C17 C22 116.3(5)
C18 C17 C22 121.3(7)
C19 C18 C17 119.4(8)
C19 C18 H18 120.3
C17 C18 H18 120.3
C18 C19 C20 120.4(8)
C18 C19 H19 119.8
C20 C19 H19 119.8
C21 C20 C19 119.7(9)
C21 C20 H20 120.1
C19 C20 H20 120.1
C20 C21 C22 121.0(9)
C20 C21 H21 119.5
C22 C21 H21 119.5
C21 C22 C17 118.1(6)
C21 C22 P2 124.1(6)
C17 C22 P2 117.7(5)
C28 C23 C24 117.4(7)
C28 C23 P1 123.9(6)
C24 C23 P1 118.7(6)
C25 C24 C23 120.4(9)
C25 C24 H24 119.8
C23 C24 H24 119.8
C26 C25 C24 121.3(10)
C26 C25 H25 119.4
C24 C25 H25 119.4
C25 C26 C27 119.5(9)
C25 C26 H26 120.2
C27 C26 H26 120.2
C28 C27 C26 120.2(10)
C28 C27 H27 119.9
C26 C27 H27 119.9
C27 C28 C23 120.8(9)
C27 C28 H28 119.6
C23 C28 H28 119.6
C30 C29 C34 117.8(8)
C30 C29 P1 118.9(6)
C34 C29 P1 123.2(6)
C29 C30 C31 123.6(9)
C29 C30 H30 118.2
C31 C30 H30 118.2
C32 C31 C30 116.9(10)
C32 C31 H31 121.5
C30 C31 H31 121.5
C31 C32 C33 122.6(10)
C31 C32 H32 118.7
C33 C32 H32 118.7
C32 C33 C34 118.6(10)
C32 C33 H33 120.7
C34 C33 H33 120.7
C29 C34 C33 120.4(9)
C29 C34 H34 119.8
C33 C34 H34 119.8
C40 C35 C36 117.3(7)
C40 C35 P2 124.5(6)
C36 C35 P2 118.1(5)
C35 C36 C37 121.0(8)
C35 C36 H36 119.5
C37 C36 H36 119.5
C38 C37 C36 117.4(8)
C38 C37 H37 121.3
C36 C37 H37 121.3
C39 C38 C37 121.2(8)
C39 C38 H38 119.4
C37 C38 H38 119.4
C38 C39 C40 120.1(9)
C38 C39 H39 120.0
C40 C39 H39 120.0
C35 C40 C39 122.9(8)
C35 C40 H40 118.5
C39 C40 H40 118.5
C42 C41 C46 120.3(7)
C42 C41 P2 118.8(6)
C46 C41 P2 120.9(6)
C43 C42 C41 120.3(8)
C43 C42 H42 119.9
C41 C42 H42 119.9
C42 C43 C44 120.5(9)
C42 C43 H43 119.7
C44 C43 H43 119.7
C45 C44 C43 119.9(9)
C45 C44 H44 120.1
C43 C44 H44 120.1
C44 C45 C46 119.2(9)
C44 C45 H45 120.4
C46 C45 H45 120.4
C41 C46 C45 119.8(8)
C41 C46 H46 120.1
C45 C46 H46 120.1
C203 O2 C201 104.8(12)
O2 C201 C202 107.0(13)
O2 C201 H20C 110.3
C202 C201 H20C 110.3
O2 C201 H20D 110.3
C202 C201 H20D 110.3
H20C C201 H20D 108.6
C201 C202 H20E 109.5
C201 C202 H20F 109.5
H20E C202 H20F 109.5
C201 C202 H20G 109.5
H20E C202 H20G 109.5
H20F C202 H20G 109.5
O2 C203 C204 110.9(14)
O2 C203 H20A 109.5
C204 C203 H20A 109.5
O2 C203 H20B 109.5
C204 C203 H20B 109.5
H20A C203 H20B 108.0
C203 C204 H20H 109.5
C203 C204 H20I 109.5
H20H C204 H20I 109.5
C203 C204 H20J 109.5
H20H C204 H20J 109.5
H20I C204 H20J 109.5
F2' B1 F3 88.8(9)
F2' B1 F3' 115.2(6)
F3 B1 F3' 153.1(8)
F2' B1 F1 156.6(8)
F3 B1 F1 113.1(6)
F3' B1 F1 41.7(7)
F2' B1 F4 66.3(9)
F3 B1 F4 111.5(6)
F3' B1 F4 90.4(8)
F1 B1 F4 110.1(6)
F2' B1 F1' 110.0(6)
F3 B1 F1' 71.3(8)
F3' B1 F1' 108.6(6)
F1 B1 F1' 85.9(9)
F4 B1 F1' 61.7(8)
F2' B1 F4' 109.6(6)
F3 B1 F4' 47.7(8)
F3' B1 F4' 109.1(5)
F1 B1 F4' 81.8(8)
F4 B1 F4' 159.2(8)
F1' B1 F4' 103.7(5)
F2' B1 F2 53.9(9)
F3 B1 F2 109.1(6)
F3' B1 F2 78.7(7)
F1 B1 F2 108.3(5)
F4 B1 F2 104.3(5)
F1' B1 F2 163.4(9)
F4' B1 F2 87.2(8)

loop_
_geom_bond_atom_site_label_1
_geom_bond_atom_site_label_2
_geom_bond_distance
Cu1 N1 2.093(5)
Cu1 N5 2.129(6)
Cu1 P2 2.2361(18)
Cu1 P1 2.2628(17)
N1 N2 1.309(7)
N1 C1 1.342(8)
N2 N3 1.321(7)
N3 N4 1.325(7)
N3 C7 1.520(8)
N4 C1 1.331(8)
N5 C6 1.334(9)
N5 C2 1.348(8)
P1 C23 1.799(7)
P1 C29 1.832(7)
P1 C11 1.835(6)
P2 C22 1.813(6)
P2 C35 1.818(7)
P2 C41 1.841(6)
O1 C17 1.373(9)
O1 C16 1.390(9)
C6 C5 1.365(11)
C6 H6 0.9300
C5 C4 1.386(13)
C5 H5 0.9300
C4 C3 1.377(11)
C4 H4 0.9300
C3 C2 1.368(9)
C3 H3 0.9300
C2 C1 1.454(10)
C7 C8 1.422(10)
C7 C9 1.531(11)
C7 C10 1.553(13)
C8 H8A 0.9600
C8 H8B 0.9600
C8 H8C 0.9600
C9 H9A 0.9600
C9 H9B 0.9600
C9 H9C 0.9600
C10 H10A 0.9600
C10 H10B 0.9600
C10 H10C 0.9600
C11 C16 1.379(10)
C11 C12 1.385(10)
C12 C13 1.372(11)
C12 H12 0.9300
C13 C14 1.373(13)
C13 H13 0.9300
C14 C15 1.413(12)
C14 H14 0.9300
C15 C16 1.405(10)
C15 H15 0.9300
C17 C18 1.391(10)
C17 C22 1.397(10)
C18 C19 1.369(13)
C18 H18 0.9300
C19 C20 1.399(14)
C19 H19 0.9300
C20 C21 1.380(12)
C20 H20 0.9300
C21 C22 1.393(10)
C21 H21 0.9300
C23 C28 1.400(11)
C23 C24 1.409(11)
C24 C25 1.362(12)
C24 H24 0.9300
C25 C26 1.340(15)
C25 H25 0.9300
C26 C27 1.402(15)
C26 H26 0.9300
C27 C28 1.345(12)
C27 H27 0.9300
C28 H28 0.9300
C29 C30 1.342(11)
C29 C34 1.359(10)
C30 C31 1.383(12)
C30 H30 0.9300
C31 C32 1.342(15)
C31 H31 0.9300
C32 C33 1.345(16)
C32 H32 0.9300
C33 C34 1.404(13)
C33 H33 0.9300
C34 H34 0.9300
C35 C40 1.358(10)
C35 C36 1.386(10)
C36 C37 1.412(11)
C36 H36 0.9300
C37 C38 1.394(13)
C37 H37 0.9300
C38 C39 1.329(12)
C38 H38 0.9300
C39 C40 1.364(12)
C39 H39 0.9300
C40 H40 0.9300
C41 C42 1.373(10)
C41 C46 1.378(9)
C42 C43 1.368(12)
C42 H42 0.9300
C43 C44 1.398(14)
C43 H43 0.9300
C44 C45 1.369(14)
C44 H44 0.9300
C45 C46 1.418(11)
C45 H45 0.9300
C46 H46 0.9300
O2 C203 1.414(9)
O2 C201 1.425(9)
C201 C202 1.509(9)
C201 H20C 0.9700
C201 H20D 0.9700
C202 H20E 0.9600
C202 H20F 0.9600
C202 H20G 0.9600
C203 C204 1.509(9)
C203 H20A 0.9700
C203 H20B 0.9700
C204 H20H 0.9600
C204 H20I 0.9600
C204 H20J 0.9600
B1 F2' 1.293(6)
B1 F3 1.301(6)
B1 F3' 1.312(6)
B1 F1 1.315(6)
B1 F4 1.348(6)
B1 F1' 1.359(6)
B1 F4' 1.359(6)
B1 F2 1.371(6)

loop_
_geom_torsion_atom_site_label_1
_geom_torsion_atom_site_label_2
_geom_torsion_atom_site_label_3
_geom_torsion_atom_site_label_4
_geom_torsion
N5 Cu1 N1 N2 -171.2(7)
P2 Cu1 N1 N2 -52.1(7)
P1 Cu1 N1 N2 83.2(7)
N5 Cu1 N1 C1 0.1(4)
P2 Cu1 N1 C1 119.1(4)
P1 Cu1 N1 C1 -105.6(4)
C1 N1 N2 N3 0.7(7)
Cu1 N1 N2 N3 172.2(5)
N1 N2 N3 N4 -0.5(7)
N1 N2 N3 C7 177.6(6)
N2 N3 N4 C1 0.0(7)
C7 N3 N4 C1 -178.1(5)
N1 Cu1 N5 C6 -173.2(6)
P2 Cu1 N5 C6 73.8(6)
P1 Cu1 N5 C6 -61.5(6)
N1 Cu1 N5 C2 -5.3(4)
P2 Cu1 N5 C2 -118.3(4)
P1 Cu1 N5 C2 106.4(4)
N1 Cu1 P1 C23 35.2(3)
N5 Cu1 P1 C23 -50.4(3)
P2 Cu1 P1 C23 171.1(3)
N1 Cu1 P1 C29 -86.4(3)
N5 Cu1 P1 C29 -172.0(3)
P2 Cu1 P1 C29 49.4(3)
N1 Cu1 P1 C11 154.9(3)
N5 Cu1 P1 C11 69.3(3)
P2 Cu1 P1 C11 -69.3(3)
N1 Cu1 P2 C22 133.0(3)
N5 Cu1 P2 C22 -135.2(3)
P1 Cu1 P2 C22 -2.2(3)
N1 Cu1 P2 C35 15.9(3)
N5 Cu1 P2 C35 107.6(3)
P1 Cu1 P2 C35 -119.3(3)
N1 Cu1 P2 C41 -108.2(3)
N5 Cu1 P2 C41 -16.4(3)
P1 Cu1 P2 C41 116.6(2)
C2 N5 C6 C5 -0.9(11)
Cu1 N5 C6 C5 166.6(6)
N5 C6 C5 C4 2.2(13)
C6 C5 C4 C3 -0.8(14)
C5 C4 C3 C2 -1.6(13)
C6 N5 C2 C3 -1.7(10)
Cu1 N5 C2 C3 -170.6(6)
C6 N5 C2 C1 178.1(6)
Cu1 N5 C2 C1 9.1(7)
C4 C3 C2 N5 3.0(12)
C4 C3 C2 C1 -176.8(7)
N3 N4 C1 N1 0.5(6)
N3 N4 C1 C2 -179.4(6)
N2 N1 C1 N4 -0.8(7)
Cu1 N1 C1 N4 -174.8(4)
N2 N1 C1 C2 179.0(6)
Cu1 N1 C1 C2 5.1(7)
N5 C2 C1 N4 170.1(6)
C3 C2 C1 N4 -10.1(11)
N5 C2 C1 N1 -9.8(9)
C3 C2 C1 N1 170.0(6)
N2 N3 C7 C8 -98.5(8)
N4 N3 C7 C8 79.4(8)
N2 N3 C7 C9 140.6(7)
N4 N3 C7 C9 -41.5(9)
N2 N3 C7 C10 19.6(9)
N4 N3 C7 C10 -162.5(7)
C23 P1 C11 C16 163.6(5)
C29 P1 C11 C16 -88.2(6)
Cu1 P1 C11 C16 37.1(6)
C23 P1 C11 C12 -13.1(6)
C29 P1 C11 C12 95.0(6)
Cu1 P1 C11 C12 -139.7(5)
C16 C11 C12 C13 5.4(11)
P1 C11 C12 C13 -177.7(6)
C11 C12 C13 C14 -5.3(13)
C12 C13 C14 C15 2.8(13)
C13 C14 C15 C16 -0.7(13)
C12 C11 C16 O1 176.4(6)
P1 C11 C16 O1 -0.5(8)
C12 C11 C16 C15 -3.3(10)
P1 C11 C16 C15 179.8(6)
C17 O1 C16 C11 84.0(7)
C17 O1 C16 C15 -96.3(8)
C14 C15 C16 C11 1.0(12)
C14 C15 C16 O1 -178.7(7)
C16 O1 C17 C18 32.9(9)
C16 O1 C17 C22 -146.6(6)
O1 C17 C18 C19 -179.6(8)
C22 C17 C18 C19 -0.1(12)
C17 C18 C19 C20 -0.3(14)
C18 C19 C20 C21 -0.6(15)
C19 C20 C21 C22 2.1(14)
C20 C21 C22 C17 -2.4(11)
C20 C21 C22 P2 173.9(7)
O1 C17 C22 C21 -179.0(6)
C18 C17 C22 C21 1.5(10)
O1 C17 C22 P2 4.4(8)
C18 C17 C22 P2 -175.2(6)
C35 P2 C22 C21 0.4(7)
C41 P2 C22 C21 108.8(6)
Cu1 P2 C22 C21 -125.1(6)
C35 P2 C22 C17 176.8(5)
C41 P2 C22 C17 -74.8(6)
Cu1 P2 C22 C17 51.4(5)
C29 P1 C23 C28 -7.1(8)
C11 P1 C23 C28 99.7(7)
Cu1 P1 C23 C28 -134.1(7)
C29 P1 C23 C24 171.8(6)
C11 P1 C23 C24 -81.4(6)
Cu1 P1 C23 C24 44.7(7)
C28 C23 C24 C25 -0.5(13)
P1 C23 C24 C25 -179.5(7)
C23 C24 C25 C26 1.5(15)
C24 C25 C26 C27 -4.7(17)
C25 C26 C27 C28 7.3(18)
C26 C27 C28 C23 -6.5(17)
C24 C23 C28 C27 3.1(14)
P1 C23 C28 C27 -178.0(8)
C23 P1 C29 C30 -93.4(7)
C11 P1 C29 C30 159.7(7)
Cu1 P1 C29 C30 34.2(7)
C23 P1 C29 C34 82.3(7)
C11 P1 C29 C34 -24.6(7)
Cu1 P1 C29 C34 -150.1(6)
C34 C29 C30 C31 1.6(13)
P1 C29 C30 C31 177.6(8)
C29 C30 C31 C32 3.0(16)
C30 C31 C32 C33 -4.8(17)
C31 C32 C33 C34 1.9(17)
C30 C29 C34 C33 -4.6(12)
P1 C29 C34 C33 179.6(7)
C32 C33 C34 C29 3.0(14)
C22 P2 C35 C40 89.7(7)
C41 P2 C35 C40 -19.2(7)
Cu1 P2 C35 C40 -149.6(6)
C22 P2 C35 C36 -91.4(6)
C41 P2 C35 C36 159.7(6)
Cu1 P2 C35 C36 29.3(6)
C40 C35 C36 C37 -1.8(12)
P2 C35 C36 C37 179.2(6)
C35 C36 C37 C38 1.1(12)
C36 C37 C38 C39 1.1(14)
C37 C38 C39 C40 -2.4(16)
C36 C35 C40 C39 0.5(13)
P2 C35 C40 C39 179.4(8)
C38 C39 C40 C35 1.6(16)
C22 P2 C41 C42 160.2(6)
C35 P2 C41 C42 -91.9(6)
Cu1 P2 C41 C42 38.6(6)
C22 P2 C41 C46 -21.4(7)
C35 P2 C41 C46 86.4(7)
Cu1 P2 C41 C46 -143.0(6)
C46 C41 C42 C43 0.3(12)
P2 C41 C42 C43 178.6(6)
C41 C42 C43 C44 -0.6(13)
C42 C43 C44 C45 0.2(14)
C43 C44 C45 C46 0.4(14)
C42 C41 C46 C45 0.4(12)
P2 C41 C46 C45 -177.9(6)
C44 C45 C46 C41 -0.8(13)
C203 O2 C201 C202 173.1(16)
C201 O2 C203 C204 -177.7(16)
